data_4062695
loop_
_publ_author_name
'Weng, Zhiqiang'
'Teo, Shihui'
'Koh, Lip Lin'
'Hor, T. S. Andy'

_publ_section_title
;
 Efficient Suzuki-coupling of aryl chlorides catalyzed by Palladium(0)
with P,N-heteroligand and isolation of unsaturated intermediates
;
_journal_name_full Organometallics
_journal_paper_doi 10.1021/om0494770
_journal_year 2004
_chemical_formula_sum 'C50 H64 Fe2 N2 P2 Pd'
_chemical_formula_weight 973.07
_space_group_IT_number 2
_symmetry_cell_setting triclinic
_symmetry_space_group_name_Hall '-P 1'
_symmetry_space_group_name_H-M 'P -1'
_cell_angle_alpha 107.168(11)
_cell_angle_beta 93.342(12)
_cell_angle_gamma 91.761(12)
_cell_formula_units_Z 1
_cell_length_a 8.304(5)
_cell_length_b 11.806(7)
_cell_length_c 12.260(7)
_cell_measurement_temperature 295(2)
_cell_volume 1145.0(12)
_diffrn_ambient_temperature 295(2)
_exptl_crystal_density_diffrn 1.411
_cod_depositor_comments
;
The following automatic conversions were performed:
'_symmetry_cell_setting' value 'Triclinic' changed to 'triclinic'
according to '/home/saulius/struct/CIF-dictionaries/cif_core.dic'
dictionary named 'cif_core.dic' version 2.4.1 from 2010-06-29.

Automatic conversion script
Id: cif_fix_enum 1527 2010-12-29 10:47:43Z saulius 
;
_cod_database_code 4062695

loop_
_symmetry_equiv_pos_as_xyz
'x, y, z'
'-x, -y, -z'

loop_
_atom_site_label
_atom_site_type_symbol
_atom_site_fract_x
_atom_site_fract_y
_atom_site_fract_z
_atom_site_U_iso_or_equiv
_atom_site_adp_type
_atom_site_occupancy
_atom_site_symmetry_multiplicity
_atom_site_calc_flag
_atom_site_refinement_flags
_atom_site_disorder_assembly
_atom_site_disorder_group
Pd1 Pd 0.5000 1.0000 0.0000 0.0462(2) Uani 1 2 d S . .
Fe1 Fe 0.29758(10) 1.05221(7) 0.32577(6) 0.0449(3) Uani 1 1 d . . .
P1 P 0.39862(18) 0.85065(12) 0.06327(12) 0.0406(4) Uani 1 1 d . . .
N1 N 0.0996(7) 1.3009(5) 0.5541(5) 0.0686(16) Uani 1 1 d . . .
C1 C 0.1537(9) 1.2903(5) 0.4581(5) 0.0609(17) Uani 1 1 d . . .
H1 H 0.0997 1.3247 0.4082 0.073 Uiso 1 1 calc R . .
C2 C -0.0450(8) 1.3608(5) 0.5824(6) 0.0571(16) Uani 1 1 d . . .
C3 C -0.0578(11) 1.4262(6) 0.6945(6) 0.078(2) Uani 1 1 d . . .
H3 H 0.0282 1.4304 0.7479 0.094 Uiso 1 1 calc R . .
C4 C -0.1926(10) 1.4847(6) 0.7291(7) 0.073(2) Uani 1 1 d . . .
H4 H -0.1956 1.5323 0.8043 0.088 Uiso 1 1 calc R . .
C5 C -0.3254(11) 1.4735(6) 0.6527(8) 0.082(2) Uani 1 1 d . . .
H5 H -0.4202 1.5098 0.6768 0.098 Uiso 1 1 calc R . .
C6 C -0.3153(10) 1.4083(7) 0.5414(8) 0.086(2) Uani 1 1 d . . .
H6 H -0.4036 1.4010 0.4891 0.104 Uiso 1 1 calc R . .
C7 C -0.1772(10) 1.3536(6) 0.5059(7) 0.080(2) Uani 1 1 d . . .
H7 H -0.1717 1.3108 0.4293 0.096 Uiso 1 1 calc R . .
C8 C 0.2979(8) 1.2262(5) 0.4221(5) 0.0513(15) Uani 1 1 d . . .
C9 C 0.3864(9) 1.1609(6) 0.4828(5) 0.0640(19) Uani 1 1 d . . .
H9 H 0.3630 1.1519 0.5573 0.077 Uiso 1 1 calc R . .
C10 C 0.5139(8) 1.1105(6) 0.4165(5) 0.0578(16) Uani 1 1 d . . .
H10 H 0.5930 1.0593 0.4377 0.069 Uiso 1 1 calc R . .
C11 C 0.5116(8) 1.1447(5) 0.3173(5) 0.0598(17) Uani 1 1 d . . .
H11 H 0.5874 1.1225 0.2570 0.072 Uiso 1 1 calc R . .
C12 C 0.3728(7) 1.2140(5) 0.3173(5) 0.0505(15) Uani 1 1 d . . .
H12 H 0.3385 1.2500 0.2578 0.061 Uiso 1 1 calc R . .
C13 C 0.2737(7) 0.9027(5) 0.1854(4) 0.0405(12) Uani 1 1 d . . .
C14 C 0.2624(7) 0.8721(5) 0.2906(5) 0.0457(14) Uani 1 1 d . . .
H14 H 0.3341 0.8202 0.3177 0.055 Uiso 1 1 calc R . .
C15 C 0.1312(9) 0.9300(6) 0.3481(6) 0.0648(19) Uani 1 1 d . . .
H15 H 0.0960 0.9250 0.4216 0.078 Uiso 1 1 calc R . .
C16 C 0.0630(8) 0.9991(6) 0.2825(6) 0.0657(19) Uani 1 1 d . . .
H16 H -0.0292 1.0493 0.3022 0.079 Uiso 1 1 calc R . .
C17 C 0.1494(7) 0.9833(5) 0.1834(5) 0.0519(15) Uani 1 1 d . . .
H17 H 0.1270 1.0208 0.1230 0.062 Uiso 1 1 calc R . .
C18 C 0.2463(7) 0.7380(5) -0.0386(5) 0.0489(14) Uani 1 1 d . . .
C19 C 0.1257(8) 0.8102(6) -0.0876(5) 0.0672(19) Uani 1 1 d . . .
H19A H 0.0556 0.7572 -0.1471 0.101 Uiso 1 1 calc R . .
H19B H 0.1839 0.8639 -0.1184 0.101 Uiso 1 1 calc R . .
H19C H 0.0625 0.8546 -0.0278 0.101 Uiso 1 1 calc R . .
C20 C 0.3290(9) 0.6600(5) -0.1399(5) 0.0680(19) Uani 1 1 d . . .
H20A H 0.4014 0.6101 -0.1138 0.102 Uiso 1 1 calc R . .
H20B H 0.3887 0.7093 -0.1748 0.102 Uiso 1 1 calc R . .
H20C H 0.2489 0.6115 -0.1950 0.102 Uiso 1 1 calc R . .
C21 C 0.1536(8) 0.6598(6) 0.0176(6) 0.0667(19) Uani 1 1 d . . .
H21A H 0.0773 0.6079 -0.0380 0.100 Uiso 1 1 calc R . .
H21B H 0.0972 0.7088 0.0790 0.100 Uiso 1 1 calc R . .
H21C H 0.2277 0.6135 0.0472 0.100 Uiso 1 1 calc R . .
C22 C 0.5714(7) 0.7706(5) 0.1100(5) 0.0502(15) Uani 1 1 d . . .
C23 C 0.6874(8) 0.7378(7) 0.0140(6) 0.073(2) Uani 1 1 d . . .
H23A H 0.7824 0.7064 0.0402 0.110 Uiso 1 1 calc R . .
H23B H 0.7173 0.8073 -0.0070 0.110 Uiso 1 1 calc R . .
H23C H 0.6352 0.6792 -0.0512 0.110 Uiso 1 1 calc R . .
C24 C 0.5283(9) 0.6604(5) 0.1453(6) 0.071(2) Uani 1 1 d . . .
H24A H 0.4804 0.5994 0.0801 0.106 Uiso 1 1 calc R . .
H24B H 0.4530 0.6799 0.2037 0.106 Uiso 1 1 calc R . .
H24C H 0.6243 0.6326 0.1742 0.106 Uiso 1 1 calc R . .
C25 C 0.6653(8) 0.8628(6) 0.2097(5) 0.0613(17) Uani 1 1 d . . .
H25A H 0.7573 0.8276 0.2351 0.092 Uiso 1 1 calc R . .
H25B H 0.5966 0.8899 0.2716 0.092 Uiso 1 1 calc R . .
H25C H 0.7009 0.9288 0.1851 0.092 Uiso 1 1 calc R . .

loop_
_atom_site_aniso_label
_atom_site_aniso_U_11
_atom_site_aniso_U_22
_atom_site_aniso_U_33
_atom_site_aniso_U_23
_atom_site_aniso_U_13
_atom_site_aniso_U_12
Pd1 0.0570(5) 0.0370(4) 0.0478(4) 0.0168(3) 0.0093(3) -0.0017(3)
Fe1 0.0529(6) 0.0392(5) 0.0429(5) 0.0111(4) 0.0108(4) 0.0042(4)
P1 0.0450(9) 0.0346(7) 0.0443(8) 0.0144(6) 0.0065(7) 0.0017(6)
N1 0.088(5) 0.059(3) 0.059(4) 0.013(3) 0.023(3) 0.015(3)
C1 0.083(5) 0.046(4) 0.054(4) 0.013(3) 0.016(4) 0.010(3)
C2 0.060(4) 0.045(3) 0.063(4) 0.009(3) 0.016(4) -0.003(3)
C3 0.101(6) 0.070(5) 0.064(5) 0.014(4) 0.027(4) 0.014(5)
C4 0.083(6) 0.063(5) 0.068(5) 0.007(4) 0.026(5) 0.002(4)
C5 0.088(6) 0.043(4) 0.116(7) 0.016(4) 0.053(5) 0.007(4)
C6 0.070(6) 0.063(5) 0.111(7) 0.004(5) 0.003(5) 0.003(4)
C7 0.084(6) 0.068(5) 0.072(5) -0.004(4) 0.009(4) 0.008(4)
C8 0.060(4) 0.043(3) 0.045(3) 0.004(3) 0.005(3) -0.006(3)
C9 0.093(6) 0.053(4) 0.040(4) 0.005(3) 0.007(4) -0.001(4)
C10 0.055(4) 0.054(4) 0.059(4) 0.009(3) -0.004(3) 0.003(3)
C11 0.065(5) 0.050(4) 0.063(4) 0.012(3) 0.017(3) -0.007(3)
C12 0.057(4) 0.041(3) 0.055(4) 0.017(3) 0.001(3) -0.007(3)
C13 0.039(3) 0.036(3) 0.045(3) 0.009(2) 0.003(2) 0.001(2)
C14 0.044(3) 0.044(3) 0.050(3) 0.016(3) 0.002(3) -0.004(3)
C15 0.068(5) 0.052(4) 0.070(5) 0.009(3) 0.033(4) -0.012(3)
C16 0.053(4) 0.056(4) 0.081(5) 0.007(4) 0.019(4) 0.009(3)
C17 0.039(4) 0.049(3) 0.061(4) 0.006(3) 0.002(3) 0.002(3)
C18 0.054(4) 0.044(3) 0.048(3) 0.012(3) 0.003(3) -0.003(3)
C19 0.068(5) 0.072(5) 0.059(4) 0.020(3) -0.011(3) -0.004(4)
C20 0.084(5) 0.052(4) 0.058(4) 0.001(3) 0.011(4) -0.002(4)
C21 0.068(5) 0.063(4) 0.072(5) 0.025(3) 0.012(4) -0.013(4)
C22 0.053(4) 0.045(3) 0.057(4) 0.019(3) 0.014(3) 0.017(3)
C23 0.055(4) 0.083(5) 0.081(5) 0.020(4) 0.023(4) 0.017(4)
C24 0.074(5) 0.049(4) 0.100(5) 0.036(4) 0.014(4) 0.014(4)
C25 0.054(4) 0.062(4) 0.071(5) 0.024(3) -0.002(3) 0.016(3)

loop_
_geom_bond_atom_site_label_1
_geom_bond_atom_site_label_2
_geom_bond_distance
_geom_bond_site_symmetry_2
_geom_bond_publ_flag
Pd1 P1 2.2829(16) . ?
Pd1 P1 2.2829(16) 2_675 ?
Fe1 C17 2.018(6) . ?
Fe1 C16 2.019(7) . ?
Fe1 C12 2.025(5) . ?
Fe1 C10 2.044(7) . ?
Fe1 C8 2.045(6) . ?
Fe1 C14 2.049(6) . ?
Fe1 C9 2.053(6) . ?
Fe1 C15 2.054(6) . ?
Fe1 C13 2.064(5) . ?
Fe1 C11 2.081(6) . ?
P1 C13 1.837(5) . ?
P1 C22 1.894(6) . ?
P1 C18 1.913(6) . ?
N1 C1 1.258(7) . ?
N1 C2 1.421(8) . ?
C1 C8 1.456(8) . ?
C2 C3 1.375(9) . ?
C2 C7 1.385(10) . ?
C3 C4 1.357(10) . ?
C4 C5 1.381(11) . ?
C5 C6 1.363(10) . ?
C6 C7 1.363(10) . ?
C8 C9 1.414(9) . ?
C8 C12 1.431(8) . ?
C9 C10 1.410(9) . ?
C10 C11 1.390(9) . ?
C11 C12 1.434(9) . ?
C13 C17 1.429(8) . ?
C13 C14 1.446(7) . ?
C14 C15 1.416(8) . ?
C15 C16 1.413(11) . ?
C16 C17 1.415(9) . ?
C18 C21 1.520(8) . ?
C18 C20 1.525(8) . ?
C18 C19 1.542(8) . ?
C22 C24 1.527(8) . ?
C22 C25 1.529(8) . ?
C22 C23 1.532(8) . ?
